data_2009642
loop_
_publ_author_name
'Peeters, O. M. '
'Blaton, N. M.'
'De Ranter, C. J. '

_publ_section_title
;
 Absolute configuration of (I) (--)-(3<i>S</i>,4<i>R</i>)- and (II)
 (--)-(3<i>S</i>,4<i>S</i>)-3-methyl-4-phenyl-4-piperidinecarboxylic
 acid hydrobromide
;
_journal_issue 4
_journal_name_full 'Acta Crystallographica Section C'
_journal_page_first 560
_journal_page_last 562
_journal_paper_doi 10.1107/S0108270193011801
_journal_volume 50
_journal_year 1994
_chemical_formula_structural 'C13 H18 N1 O2^+^, Br1^-^'
_chemical_formula_sum 'C13 H18 Br N O2'
_chemical_formula_weight 300.19
_chemical_name_systematic
;
3-methyl-4-phenyl-4-piperidinecarboxylic acid hydrobromide
;
_space_group_IT_number 19
_symmetry_cell_setting orthorhombic
_symmetry_space_group_name_Hall 'P 2ac 2ab'
_symmetry_space_group_name_H-M 'P 21 21 21'
_cell_angle_alpha 90.00
_cell_angle_beta 90.00
_cell_angle_gamma 90.00
_cell_formula_units_Z 4
_cell_length_a 9.711(2)
_cell_length_b 9.928(2)
_cell_length_c 13.765(2)
_cell_measurement_reflns_used 24
_cell_measurement_temperature 293
_cell_measurement_theta_max 25
_cell_measurement_theta_min 20
_cell_volume 1327.1(4)
_computing_cell_refinement 'PARAM XRAY76 (Stewart et al., 1976)'
_computing_data_collection 'HILGER & WATTS Y290 software (1969)'
_computing_data_reduction 'REDUCE (Burnett & Petsko, 1974)'
_computing_molecular_graphics 'PLUTO (Motherwell & Clegg, 1978)'
_computing_publication_material 'PARST (Nardelli, 1983)'
_computing_structure_refinement ' NRCVAX (Gabe, Le Page, Charland, Lee & White, 1989)'
_computing_structure_solution 'DIRDIF (Beurskens et al., 1981)'
_diffrn_ambient_temperature 293
_diffrn_measurement_device 'Hilger & Watts four-circle diffractometer'
_diffrn_measurement_method '\w/2\q scan                             '
_diffrn_radiation_type 'Cu K\a'
_diffrn_radiation_wavelength 1.54184
_diffrn_reflns_av_R_equivalents .015
_diffrn_reflns_limit_h_max 11
_diffrn_reflns_limit_h_min 0
_diffrn_reflns_limit_k_max 12
_diffrn_reflns_limit_k_min -12
_diffrn_reflns_limit_l_max 16
_diffrn_reflns_limit_l_min 0
_diffrn_reflns_number 2702
_diffrn_reflns_reduction_process
;
Friedel's not averaged.
;
_diffrn_reflns_theta_max 70
_diffrn_standards_decay_% 1.6
_diffrn_standards_interval_count 50
_diffrn_standards_number 2
_exptl_absorpt_coefficient_mu 4.171
_exptl_absorpt_correction_T_max 1.000
_exptl_absorpt_correction_T_min .792
_exptl_absorpt_correction_type 'empirical (North, Phillips & Mathews, 1968)'
_exptl_crystal_colour colourless
_exptl_crystal_density_diffrn 1.502
_exptl_crystal_density_meas 1.50
_exptl_crystal_density_method 'flotation in n-heptane/bromoform'
_exptl_crystal_description prism
_exptl_crystal_F_000 616
_exptl_crystal_size_max .25
_exptl_crystal_size_mid .20
_exptl_crystal_size_min .20
_refine_diff_density_max .36
_refine_diff_density_min -.34
_refine_ls_abs_structure_details
;
The Bijvoet coefficient was between 0.934(1) and exactly 1 for 371
and 72 selected Bijvoet pairs, respectively.
;
_refine_ls_extinction_method 'Zachariasen (1967) and Larson (1970)'
_refine_ls_goodness_of_fit_obs 1.67
_refine_ls_hydrogen_treatment noref
_refine_ls_matrix_type full
_refine_ls_number_parameters 155
_refine_ls_number_reflns 2266
_refine_ls_R_factor_all .0347
_refine_ls_R_factor_obs .0293
_refine_ls_shift/esd_max .012
_refine_ls_structure_factor_coef F
_refine_ls_weighting_details 'w = 1/[\s^2^(F) + 0.00020F^2^]'
_refine_ls_weighting_scheme calc
_refine_ls_wR_factor_all .0407
_refine_ls_wR_factor_obs .0369
_reflns_number_observed 2266
_reflns_number_total 2469
_reflns_observed_criterion >3.0\s(I)
_cod_data_source_file na1065.cif
_cod_data_source_block II
_cod_depositor_comments
;
The following automatic conversions were performed:
'_symmetry_cell_setting' value 'Orthorhombic' changed to 'orthorhombic'
according to '/home/saulius/struct/CIF-dictionaries/cif_core.dic'
dictionary named 'cif_core.dic' version 2.4.1 from 2010-06-29.

Automatic conversion script
Id: cif_fix_enum 1527 2010-12-29 10:47:43Z saulius 

The following automatic conversions were performed:

'_symmetry_cell_setting' value 'Orthorhombic' changed to
'orthorhombic' according to
/home/saulius/struct/CIF-dictionaries/cif_core.dic dictionary named
'cif_core.dic' version 2.4.1 from 2010-06-29.

Automatic conversion script
Id: cif_fix_values 1715 2011-07-08 13:25:40Z adriana 

The following automatic conversions were performed:

'_refine_ls_weighting_scheme' value 'w = 1/[\s^2^(F) + 0.00020F^2^]'
was changed to 'calc'. New tag '_refine_ls_weighting_details' was
created. The value of the new tag was set to 'w = 1/[\s^2^(F) +
0.00020F^2^]'.

Automatic conversion script
Id: cif_fix_values 3143 2015-03-26 13:38:13Z robertas 
;
_cod_original_formula_sum 'C13 H18 Br1 N1 O2 '
_cod_database_code 2009642

loop_
_symmetry_equiv_pos_as_xyz
X,Y,Z
1/2+X,1/2-Y,-Z
-X,1/2+Y,1/2-Z
1/2-X,-Y,1/2+Z

loop_
_atom_site_aniso_label
_atom_site_aniso_U_11
_atom_site_aniso_U_22
_atom_site_aniso_U_33
_atom_site_aniso_U_12
_atom_site_aniso_U_13
_atom_site_aniso_U_23
Br .0479(2) .0300(2) .0573(2) -.0105(2) .0104(2) -.0036(2)
N1 .0330(10) .0320(10) .082(3) -.0020(10) .009(2) -.006(2)
C2 .033(2) .037(2) .081(3) .003(2) -.004(2) .007(2)
C3 .037(2) .035(2) .055(3) .001(2) -.003(2) .011(2)
C4 .030(2) .0210(10) .042(2) -.0030(10) -.002(2) .0000(10)
C5 .033(2) .034(2) .042(2) -.0020(10) .0010(10) -.0020(10)
C6 .042(2) .039(2) .052(3) -.006(2) .010(2) -.008(2)
C7 .067(3) .069(3) .057(3) .013(3) -.014(2) .022(2)
C8 .037(2) .028(2) .042(2) -.0020(10) .000(2) .0010(10)
O9 .045(2) .0280(10) .081(2) -.0040(10) -.0060(10) .0150(10)
O10 .045(2) .0400(10) .094(2) -.0150(10) -.020(2) .003(2)
C11 .034(2) .024(2) .042(2) -.0010(10) -.001(2) .0010(10)
C12 .032(2) .034(2) .044(2) -.0040(10) .000(2) -.002(2)
C13 .036(2) .049(2) .051(3) -.006(2) .004(2) -.004(2)
C14 .048(2) .056(2) .043(2) -.001(2) .011(2) .000(2)
C15 .061(3) .054(2) .041(2) .002(2) .007(2) -.011(2)
C16 .046(2) .040(2) .040(2) -.004(2) .000(2) -.006(2)

loop_
_atom_site_label
_atom_site_fract_x
_atom_site_fract_y
_atom_site_fract_z
_atom_site_U_iso_or_equiv
_atom_site_thermal_displace_type
_atom_site_calc_flag
_atom_site_calc_attached_atom
_atom_site_type_symbol
Br .29446(4) .68254(3) .01793(3) .04510(10) aniso . . Br
N1 .4831(3) .9550(3) .0095(3) .0490(10) aniso . . N
C2 .5029(4) .9985(4) .1140(4) .0500(10) aniso . . C
C3 .3668(4) 1.0338(4) .1620(3) .0420(10) aniso . . C
C4 .2778(4) 1.1363(3) .1026(3) .0310(10) aniso . . C
C5 .2700(3) 1.0847(3) -.0042(3) .0360(10) aniso . . C
C6 .4114(4) 1.0587(4) -.0482(3) .0440(10) aniso . . C
C7 .3965(5) 1.0752(5) .2678(4) .064(2) aniso . . C
C8 .3433(4) 1.2759(3) .0983(3) .0360(10) aniso . . C
O9 .2593(3) 1.3669(2) .0586(2) .0510(10) aniso . . O
O10 .4593(3) 1.3025(3) .1204(2) .0590(10) aniso . . O
C11 .1347(4) 1.1471(3) .1486(3) .0330(10) aniso . . C
C12 .0248(4) 1.0700(3) .1164(3) .0370(10) aniso . . C
C13 -.1027(4) 1.0768(4) .1635(3) .0450(10) aniso . . C
C14 -.1223(4) 1.1602(4) .2415(3) .0490(10) aniso . . C
C15 -.0142(5) 1.2388(4) .2734(3) .0520(10) aniso . . C
C16 .1130(4) 1.2331(4) .2282(3) .0420(10) aniso . . C
H1A .4207 .8662 .0095 .042 iso calc N1 H
H1B .5773 .9327 -.0221 .042 iso calc N1 H
H2A .5664 1.0855 .1144 .042 iso calc C2 H
H2B .5514 .9221 .1533 .042 iso calc C2 H
H3 .3102 .9438 .1701 .042 iso calc C3 H
H5A .2163 1.1543 -.0464 .042 iso calc C5 H
H5B .2143 .9913 -.0053 .042 iso calc C5 H
H6A .4681 1.1488 -.0477 .042 iso calc C6 H
H6B .4002 1.0264 -.1214 .042 iso calc C6 H
H7A .4575 1.0052 .3083 .042 iso . . H
H7B .3033 1.0884 .3047 .042 iso . . H
H7C .4508 1.1676 .2670 .042 iso . . H
H9 .3103 1.4697 .0767 .042 iso . . H
H12 .0354 1.0059 .0557 .042 iso calc C12 H
H13 -.1837 1.0146 .1364 .042 iso calc C13 H
H14 -.2181 1.1639 .2780 .042 iso calc C14 H
H15 -.0288 1.3041 .3327 .042 iso calc C15 H
H16 .1958 1.2908 .2542 .042 iso calc C16 H

loop_
_atom_type_symbol
_atom_type_scat_dispersion_real
_atom_type_scat_dispersion_imag
_atom_type_scat_source
C .017 .009 'IntTabIV Tables 2.2B, 2.3.1'
H .000 .000 'IntTabIV Tables 2.2B, 2.3.1'
Br -.767 1.283 'IntTabIV Tables 2.2B, 2.3.1'
N .029 .018 'IntTabIV Tables 2.2B, 2.3.1'
O .047 .032 'IntTabIV Tables 2.2B, 2.3.1'

loop_
_geom_angle_atom_site_label_1
_geom_angle_atom_site_label_2
_geom_angle_atom_site_label_3
_geom_angle
_geom_angle_publ_flag
H1A N1 H1B 109 no
C6 N1 H1B 110 no
C6 N1 H1A 108 no
C2 N1 H1B 110 no
C2 N1 H1A 108 no
C2 N1 C6 111.9(3) yes
N1 C2 H2B 110 no
N1 C2 H2A 108 no
N1 C2 C3 111.7(3) yes
H2A C2 H2B 109 no
C3 C2 H2B 110 no
C3 C2 H2A 108 no
C2 C3 H3 108 no
C2 C3 C7 108.1(3) yes
C2 C3 C4 113.8(3) yes
C7 C3 H3 103 no
C4 C3 H3 109 no
C4 C3 C7 115.1(3) yes
C3 C4 C11 109.3(3) yes
C3 C4 C8 112.4(3) yes
C3 C4 C5 107.8(3) yes
C8 C4 C11 109.3(3) yes
C5 C4 C11 111.6(3) yes
C5 C4 C8 106.4(3) yes
C4 C5 H5B 109 no
C4 C5 H5A 109 no
C4 C5 C6 112.7(3) yes
H5A C5 H5B 108 no
C6 C5 H5B 108 no
C6 C5 H5A 110 no
N1 C6 C5 109.3(3) yes
C5 C6 H6B 110 no
C5 C6 H6A 109 no
N1 C6 H6B 110 no
N1 C6 H6A 110 no
H6A C6 H6B 108 no
C3 C7 H7C 108 no
C3 C7 H7B 109 no
C3 C7 H7A 115 no
H7B C7 H7C 109 no
H7A C7 H7C 107 no
H7A C7 H7B 108 no
C4 C8 O10 125.7(3) yes
C4 C8 O9 112.1(3) yes
O9 C8 O10 122.0(3) yes
C8 O9 H9 104 no
C4 C11 C16 120.1(3) yes
C4 C11 C12 121.9(3) yes
C12 C11 C16 118.0(3) yes
C11 C12 H12 121 no
C11 C12 C13 120.5(3) yes
C13 C12 H12 119 no
C12 C13 H13 118 no
C12 C13 C14 121.0(4) yes
C14 C13 H13 121 no
C13 C14 H14 121 no
C13 C14 C15 119.1(4) yes
C15 C14 H14 120 no
C14 C15 H15 120 no
C14 C15 C16 120.9(4) yes
C16 C15 H15 120 no
C11 C16 C15 120.6(4) yes
C15 C16 H16 121 no
C11 C16 H16 119 no

loop_
_geom_bond_atom_site_label_1
_geom_bond_atom_site_label_2
_geom_bond_distance
_geom_bond_publ_flag
N1 C2 1.513(6) yes
N1 C6 1.474(5) yes
N1 H1A 1.070 no
N1 H1B 1.037 no
C2 C3 1.519(5) yes
C2 H2A 1.062 no
C2 H2B 1.044 no
C3 C4 1.566(5) yes
C3 C7 1.541(6) yes
C3 H3 1.055 no
C4 C5 1.559(4) yes
C4 C8 1.526(4) yes
C4 C11 1.531(4) yes
C5 C6 1.523(5) yes
C5 H5A 1.043 no
C5 H5B 1.073 no
C6 H6A 1.050 no
C6 H6B 1.063 no
C7 H7A 1.069 no
C7 H7B 1.046 no
C7 H7C 1.058 no
C8 O9 1.335(4) yes
C8 O10 1.196(4) yes
O9 H9 1.161(2) no
C11 C12 1.386(4) yes
C11 C16 1.405(5) yes
C12 C13 1.400(5) yes
C12 H12 1.056 no
C13 C14 1.370(5) yes
C13 H13 1.067 no
C14 C15 1.380(6) yes
C14 H14 1.058 no
C15 C16 1.384(6) yes
C15 H15 1.052 no
C16 H16 1.050 no

loop_
_geom_torsion_atom_site_label_1
_geom_torsion_atom_site_label_2
_geom_torsion_atom_site_label_3
_geom_torsion_atom_site_label_4
_geom_torsion
_geom_torsion_publ_flag
C2 N1 C6 H6A 59 no
C2 N1 C6 H6B 179 no
H1B N1 C6 C5 177 no
H1A N1 C6 C5 58 no
C2 N1 C6 C5 -60.3(4) no
C6 N1 C2 H2B 178 no
C6 N1 C2 H2A -62 no
C6 N1 C2 C3 56.6(4) no
H1A N1 C2 H2B 60 no
H1A N1 C2 H2A 179 no
H1A N1 C2 C3 -61 no
H1B N1 C2 H2B -58 no
H1B N1 C2 H2A 60 no
H1B N1 C2 C3 179 no
H1A N1 C6 H6B -61 no
H1A N1 C6 H6A 178 no
H1B N1 C6 H6B 56 no
H1B N1 C6 H6A -62 no
N1 C2 C3 C4 -51.5(4) no
N1 C2 C3 C7 179.4(3) no
N1 C2 C3 H3 69 no
H2A C2 C3 H3 -171 no
H2A C2 C3 C7 -61 no
H2A C2 C3 C4 67 no
H2B C2 C3 H3 -52 no
H2B C2 C3 C7 57 no
H2B C2 C3 C4 -173 no
C2 C3 C7 H7A -51 no
C2 C3 C7 H7B -172 no
C2 C3 C7 H7C 68 no
C2 C3 C4 C5 49.4(4) no
C2 C3 C4 C8 -67.5(4) no
C2 C3 C4 C11 170.9(3) no
C4 C3 C7 H7A -179 no
C4 C3 C7 H7B 59 no
C4 C3 C7 H7C -59 no
C7 C3 C4 C11 -63.7(4) no
C7 C3 C4 C8 57.9(4) no
C7 C3 C4 C5 174.8(3) no
H3 C3 C4 C11 51 no
H3 C3 C4 C8 173 no
H3 C3 C4 C5 -69 no
H3 C3 C7 H7C -177 no
H3 C3 C7 H7B -58 no
H3 C3 C7 H7A 62 no
C3 C4 C11 C12 -94.1(4) no
C3 C4 C11 C16 83.3(4) no
C3 C4 C8 O9 -171.9(3) no
C3 C4 C8 O10 13.3(5) no
C3 C4 C5 C6 -53.8(4) no
C3 C4 C5 H5A -176 no
C3 C4 C5 H5B 65 no
C8 C4 C11 C12 142.4(3) no
C5 C4 C11 C12 25.0(4) no
C8 C4 C11 C16 -40.1(4) no
C5 C4 C11 C16 -157.6(3) no
C5 C4 C8 O9 70.4(3) no
C5 C4 C8 O10 -104.5(4) no
C8 C4 C5 H5B -173 no
C8 C4 C5 H5A -55 no
C8 C4 C5 C6 66.9(3) no
C11 C4 C5 H5B -54 no
C11 C4 C5 H5A 63 no
C11 C4 C5 C6 -173.9(3) no
C11 C4 C8 O10 134.9(4) no
C11 C4 C8 O9 -50.3(4) no
C4 C5 C6 N1 60.5(4) no
C4 C5 C6 H6A -59 no
C4 C5 C6 H6B -177 no
H5A C5 C6 N1 -176 no
H5B C5 C6 N1 -58 no
H5A C5 C6 H6B -55 no
H5A C5 C6 H6A 62 no
H5B C5 C6 H6B 62 no
H5B C5 C6 H6A -179 no
C4 C8 O9 H9 167 no
O10 C8 O9 H9 -17 no
C4 C11 C16 H16 1 no
C4 C11 C16 C15 -176.8(3) no
C4 C11 C12 C13 176.4(3) no
C4 C11 C12 H12 -3 no
C12 C11 C16 H16 179 no
C12 C11 C16 C15 .7(6) no
C16 C11 C12 H12 178 no
C16 C11 C12 C13 -1.0(5) no
C11 C12 C13 C14 .5(6) no
C11 C12 C13 H13 -178 no
H12 C12 C13 H13 1 no
H12 C12 C13 C14 -178 no
C12 C13 C14 C15 .4(6) no
C12 C13 C14 H14 -178 no
H13 C13 C14 H14 1 no
H13 C13 C14 C15 -179 no
C13 C14 C15 C16 -.7(6) no
C13 C14 C15 H15 179 no
H14 C14 C15 H15 -1 no
H14 C14 C15 C16 178 no
C14 C15 C16 C11 .2(6) no
C14 C15 C16 H16 -177 no
H15 C15 C16 C11 -179 no
H15 C15 C16 H16 2 no
